data_7017822
loop_
_publ_author_name
'Gong, Han-Yuan'
'Rambo, Brett M.'
'Nelson, Cory A.'
'Cho, Won'
'Lynch, Vincent M.'
'Zhu, Xiaoyang'
'Oh, Moonhyun'
'Sessler, Jonathan L.'

_publ_section_title
;
 Multi component self-assembly: supramolecular organic frameworks
 containing metal-rotaxane subunits (RSOFs).
;
_journal_issue 4
_journal_name_full 'Dalton transactions (Cambridge, England : 2003)'
_journal_page_first 1134
_journal_page_last 1137
_journal_paper_doi 10.1039/c1dt11495f
_journal_volume 41
_journal_year 2012
_chemical_formula_sum 'C78 H114 Lu2 N10 O50'
_chemical_formula_weight 2341.73
_chemical_name_common
;
cyclo(2)(2,6-di(1H-imidazol-1-yl)pyridine)(2)(1,4-
dimethylenebenzene) _ 5 terephthalate dianion_ 2 lutetium(iii)_8 H2O_22
H2O
;
_chemical_name_systematic
;
?
;
_space_group_IT_number 14
_symmetry_cell_setting monoclinic
_symmetry_space_group_name_Hall '-P 2yn'
_symmetry_space_group_name_H-M 'P 1 21/n 1'
_atom_sites_solution_hydrogens geom
_atom_sites_solution_primary direct
_atom_sites_solution_secondary difmap
_audit_creation_method SHELXL-97
_cell_angle_alpha 90.00
_cell_angle_beta 99.33(3)
_cell_angle_gamma 90.00
_cell_formula_units_Z 2
_cell_length_a 11.167(2)
_cell_length_b 17.820(4)
_cell_length_c 24.502(5)
_cell_measurement_reflns_used 8134
_cell_measurement_temperature 100(2)
_cell_measurement_theta_max 25.00
_cell_measurement_theta_min 1.42
_cell_volume 4811.3(17)
_computing_cell_refinement 'CrystalClear (Rigaku Inc., 2008)'
_computing_data_collection 'CrystalClear (Rigaku Inc., 2008)'
_computing_data_reduction 'CrystalClear (Rigaku Inc., 2008)'
_computing_structure_refinement 'SHELXL-97 (Sheldrick, 1997)'
_computing_structure_solution 'SHELXS-97 (Sheldrick, 1990)'
_diffrn_ambient_temperature 100(2)
_diffrn_detector_area_resol_mean 28.5714
_diffrn_measured_fraction_theta_full 0.962
_diffrn_measured_fraction_theta_max 0.962
_diffrn_measurement_device_type
;
Saturn724+ (2x2 bin mode)
;
_diffrn_measurement_method dtprofit.ref
_diffrn_radiation_monochromator graphite
_diffrn_radiation_source 'fine-focus sealed tube'
_diffrn_radiation_type MoK\a
_diffrn_radiation_wavelength 0.71073
_diffrn_reflns_av_R_equivalents 0.0486
_diffrn_reflns_av_sigmaI/netI 0.0440
_diffrn_reflns_limit_h_max 12
_diffrn_reflns_limit_h_min -13
_diffrn_reflns_limit_k_max 19
_diffrn_reflns_limit_k_min -21
_diffrn_reflns_limit_l_max 29
_diffrn_reflns_limit_l_min -29
_diffrn_reflns_number 35963
_diffrn_reflns_theta_full 25.00
_diffrn_reflns_theta_max 25.00
_diffrn_reflns_theta_min 1.42
_exptl_absorpt_coefficient_mu 2.144
_exptl_absorpt_correction_T_max 1.0000
_exptl_absorpt_correction_T_min 0.6544
_exptl_absorpt_correction_type multi-scan
_exptl_absorpt_process_details
;
Abscor. T. Higashi (2001). The Rigaku Corporation, Tokyo, Japan.
;
_exptl_crystal_colour colorless
_exptl_crystal_density_diffrn 1.616
_exptl_crystal_density_method 'not measured'
_exptl_crystal_description prism
_exptl_crystal_F_000 2388
_exptl_crystal_size_max 0.65
_exptl_crystal_size_mid 0.47
_exptl_crystal_size_min 0.33
_refine_diff_density_max 2.576
_refine_diff_density_min -1.776
_refine_diff_density_rms 0.164
_refine_ls_extinction_method none
_refine_ls_goodness_of_fit_ref 1.010
_refine_ls_hydrogen_treatment constr
_refine_ls_matrix_type full
_refine_ls_number_parameters 633
_refine_ls_number_reflns 8134
_refine_ls_number_restraints 0
_refine_ls_restrained_S_all 1.010
_refine_ls_R_factor_all 0.0615
_refine_ls_R_factor_gt 0.0577
_refine_ls_shift/su_max 0.001
_refine_ls_shift/su_mean 0.000
_refine_ls_structure_factor_coef Fsqd
_refine_ls_weighting_details 'calc w=1/[\s^2^(Fo^2^)+(0.0500P)^2^+65.0000P] where P=(Fo^2^+2Fc^2^)/3'
_refine_ls_weighting_scheme calc
_refine_ls_wR_factor_gt 0.1318
_refine_ls_wR_factor_ref 0.1370
_reflns_number_gt 7662
_reflns_number_total 8134
_reflns_threshold_expression >2sigma(I)
_cod_data_source_file c1dt11495f.txt
_cod_data_source_block RSOF-Lu
_cod_depositor_comments
;
The following automatic conversions were performed:

'_symmetry_cell_setting' value 'Monoclinic' changed to 'monoclinic'
according to /home/saulius/struct/CIF-dictionaries/cif_core.dic
dictionary named 'cif_core.dic' version 2.4.1 from
2010-06-29.

'_exptl_absorpt_correction_type' value 'Multi-scan'
changed to 'multi-scan' according to
/home/saulius/struct/CIF-dictionaries/cif_core.dic dictionary named
'cif_core.dic' version 2.4.1 from 2010-06-29.

Automatic conversion script
Id: cif_fix_values 1715 2011-07-08 13:25:40Z adriana 
;
_cod_original_cell_volume 4811.5(17)
_cod_original_sg_symbol_H-M P21/n
_cod_database_code 7017822

loop_
_symmetry_equiv_pos_as_xyz
'x, y, z'
'-x+1/2, y+1/2, -z+1/2'
'-x, -y, -z'
'x-1/2, -y-1/2, z-1/2'

loop_
_atom_site_label
_atom_site_type_symbol
_atom_site_fract_x
_atom_site_fract_y
_atom_site_fract_z
_atom_site_U_iso_or_equiv
_atom_site_adp_type
_atom_site_occupancy
_atom_site_symmetry_multiplicity
_atom_site_calc_flag
_atom_site_refinement_flags
Lu1 Lu 0.81136(3) 0.698899(16) 0.634714(11) 0.01741(11) Uani 1 1 d .
O1 O 0.7046(5) 0.7192(3) 0.70519(19) 0.0245(11) Uani 1 1 d .
O1W O 0.9316(5) 0.6095(3) 0.6051(2) 0.0263(11) Uani 1 1 d .
O2W O 0.8801(4) 0.6180(3) 0.71013(18) 0.0217(10) Uani 1 1 d .
O2 O 0.5449(5) 0.7953(3) 0.6869(2) 0.0341(13) Uani 1 1 d .
O3W O 0.6772(5) 0.7927(3) 0.6069(2) 0.0301(12) Uani 1 1 d .
O3 O 0.5753(5) 0.6515(3) 0.9686(2) 0.0348(13) Uani 1 1 d .
O4 O 0.4582(5) 0.7524(3) 0.9636(2) 0.0270(12) Uani 1 1 d .
O4W O 0.9088(5) 0.7652(3) 0.57218(19) 0.0247(11) Uani 1 1 d .
O5 O 0.9569(4) 0.7695(3) 0.68506(19) 0.0228(11) Uani 1 1 d .
O5W O 1.4755(5) 0.8975(3) 0.9998(2) 0.0311(12) Uani 1 1 d .
O6 O 0.9659(5) 0.7371(3) 0.77375(19) 0.0254(11) Uani 1 1 d .
O6W O 1.0963(6) 0.6692(4) 0.8654(2) 0.0465(16) Uani 1 1 d .
O7 O 1.4437(5) 1.0160(3) 0.7617(2) 0.0292(12) Uani 1 1 d .
O7W O 0.7117(6) 0.7293(5) 0.4407(3) 0.071(3) Uani 1 1 d .
O8 O 1.3936(5) 1.0241(3) 0.8450(2) 0.0403(15) Uani 1 1 d .
O8W O 1.3404(5) 1.0098(3) 0.9477(2) 0.0361(13) Uani 1 1 d .
O9 O 0.6561(4) 0.6115(3) 0.61552(18) 0.0199(10) Uani 1 1 d .
O9W O 0.4959(8) 0.9468(6) 0.6701(4) 0.084(3) Uani 1 1 d .
O10 O 0.7140(4) 0.6561(3) 0.54056(18) 0.0200(10) Uani 1 1 d .
O10W O 1.0927(6) 0.9879(4) 0.4194(3) 0.0468(16) Uani 1 1 d .
O11W O 0.6831(10) 1.0867(7) 0.4289(5) 0.109(4) Uani 1 1 d .
O12W O 0.9529(6) 1.1092(3) 0.4272(2) 0.0444(16) Uani 1 1 d .
O13W O 0.6221(8) 0.8686(6) 0.5139(3) 0.093(3) Uani 1 1 d .
O14W O 0.6693(12) 1.0090(8) 0.5196(9) 0.200(9) Uani 1 1 d .
O15W O 0.5981(16) 1.0559(13) 0.6124(5) 0.252(13) Uani 1 1 d .
N1 N 0.7167(5) 0.4556(3) 0.7213(2) 0.0226(13) Uani 1 1 d .
N2 N 0.5696(5) 0.5151(3) 0.7503(2) 0.0196(12) Uani 1 1 d .
N3 N 0.4342(5) 0.5962(3) 0.6993(2) 0.0209(12) Uani 1 1 d .
N4 N 0.3105(5) 0.6757(4) 0.6414(2) 0.0232(13) Uani 1 1 d .
N5 N 0.3376(5) 0.7183(3) 0.5617(2) 0.0237(13) Uani 1 1 d .
C1 C 0.8035(7) 0.4327(4) 0.6852(3) 0.0256(16) Uani 1 1 d .
H1A H 0.8638 0.3998 0.7058 0.031 Uiso 1 1 calc R
H1B H 0.8452 0.4769 0.6748 0.031 Uiso 1 1 calc R
C2 C 0.6329(6) 0.5086(4) 0.7085(3) 0.0219(15) Uani 1 1 d .
H2A H 0.6204 0.5364 0.6760 0.026 Uiso 1 1 calc R
C3 C 0.7075(8) 0.4280(5) 0.7735(3) 0.0327(18) Uani 1 1 d .
H3A H 0.7551 0.3905 0.7926 0.039 Uiso 1 1 calc R
C4 C 0.6163(7) 0.4658(5) 0.7914(3) 0.0285(17) Uani 1 1 d .
H4A H 0.5900 0.4596 0.8252 0.034 Uiso 1 1 calc R
C5 C 0.4681(6) 0.5641(4) 0.7484(3) 0.0213(15) Uani 1 1 d .
C6 C 0.4108(7) 0.5749(4) 0.7938(3) 0.0261(16) Uani 1 1 d .
H6A H 0.4388 0.5522 0.8276 0.031 Uiso 1 1 calc R
C7 C 0.3100(7) 0.6211(4) 0.7864(3) 0.0293(17) Uani 1 1 d .
H7A H 0.2678 0.6291 0.8156 0.035 Uiso 1 1 calc R
C8 C 0.2716(7) 0.6554(4) 0.7361(3) 0.0275(17) Uani 1 1 d .
H8A H 0.2038 0.6865 0.7304 0.033 Uiso 1 1 calc R
C9 C 0.3391(6) 0.6410(4) 0.6948(3) 0.0220(15) Uani 1 1 d .
C10 C 0.3904(6) 0.6820(4) 0.6067(3) 0.0218(15) Uani 1 1 d .
H10A H 0.4697 0.6640 0.6128 0.026 Uiso 1 1 calc R
C11 C 0.2020(7) 0.7100(4) 0.6184(3) 0.0265(17) Uani 1 1 d .
H11A H 0.1318 0.7140 0.6341 0.032 Uiso 1 1 calc R
C12 C 0.2199(6) 0.7364(5) 0.5685(3) 0.0274(17) Uani 1 1 d .
H12A H 0.1634 0.7621 0.5433 0.033 Uiso 1 1 calc R
C13 C 0.3939(7) 0.7353(4) 0.5134(3) 0.0256(16) Uani 1 1 d .
H13A H 0.4806 0.7268 0.5226 0.031 Uiso 1 1 calc R
H13B H 0.3815 0.7880 0.5043 0.031 Uiso 1 1 calc R
C14 C 0.3446(6) 0.6887(4) 0.4629(3) 0.0217(15) Uani 1 1 d .
C15 C 0.2697(7) 0.6271(4) 0.4651(3) 0.0272(16) Uani 1 1 d .
H15A H 0.2498 0.6122 0.4989 0.033 Uiso 1 1 calc R
C16 C 0.2243(7) 0.5876(4) 0.4175(3) 0.0261(16) Uani 1 1 d .
H16A H 0.1722 0.5474 0.4196 0.031 Uiso 1 1 calc R
C17 C 0.2557(6) 0.6073(4) 0.3666(3) 0.0223(15) Uani 1 1 d .
C18 C 0.3336(6) 0.6676(4) 0.3649(3) 0.0230(15) Uani 1 1 d .
H18A H 0.3570 0.6812 0.3316 0.028 Uiso 1 1 calc R
C19 C 0.3767(7) 0.7078(4) 0.4124(3) 0.0250(16) Uani 1 1 d .
H19A H 0.4283 0.7483 0.4103 0.030 Uiso 1 1 calc R
C20 C 0.6142(6) 0.7524(4) 0.7185(3) 0.0202(15) Uani 1 1 d .
C21 C 0.5883(6) 0.7401(4) 0.7764(3) 0.0200(14) Uani 1 1 d .
C22 C 0.4953(6) 0.7777(4) 0.7955(3) 0.0216(15) Uani 1 1 d .
H22A H 0.4454 0.8097 0.7720 0.026 Uiso 1 1 calc R
C23 C 0.4760(6) 0.7680(4) 0.8494(3) 0.0218(15) Uani 1 1 d .
H23A H 0.4146 0.7947 0.8622 0.026 Uiso 1 1 calc R
C24 C 0.5472(6) 0.7187(4) 0.8847(3) 0.0223(15) Uani 1 1 d .
C25 C 0.6419(6) 0.6805(4) 0.8653(3) 0.0220(15) Uani 1 1 d .
H25A H 0.6910 0.6478 0.8886 0.026 Uiso 1 1 calc R
C26 C 0.6623(6) 0.6911(4) 0.8118(3) 0.0205(15) Uani 1 1 d .
H26A H 0.7252 0.6658 0.7992 0.025 Uiso 1 1 calc R
C27 C 0.5250(7) 0.7063(4) 0.9432(3) 0.0229(15) Uani 1 1 d .
C28 C 0.9987(6) 0.7764(4) 0.7364(3) 0.0197(15) Uani 1 1 d .
C29 C 1.0948(6) 0.8348(4) 0.7520(3) 0.0196(14) Uani 1 1 d .
C30 C 1.1291(7) 0.8551(4) 0.8071(3) 0.0260(16) Uani 1 1 d .
H30A H 1.0918 0.8329 0.8344 0.031 Uiso 1 1 calc R
C31 C 1.2200(7) 0.9093(4) 0.8217(3) 0.0258(16) Uani 1 1 d .
H31A H 1.2403 0.9246 0.8584 0.031 Uiso 1 1 calc R
C32 C 1.2797(6) 0.9402(4) 0.7816(3) 0.0239(16) Uani 1 1 d .
C33 C 1.2453(7) 0.9189(4) 0.7267(3) 0.0262(16) Uani 1 1 d .
H33A H 1.2851 0.9393 0.6996 0.031 Uiso 1 1 calc R
C34 C 1.1527(7) 0.8676(4) 0.7117(3) 0.0235(15) Uani 1 1 d .
H34A H 1.1291 0.8550 0.6747 0.028 Uiso 1 1 calc R
C35 C 1.3811(7) 0.9980(4) 0.7970(3) 0.0255(16) Uani 1 1 d .
C36 C 0.6522(6) 0.6103(4) 0.5634(3) 0.0199(15) Uani 1 1 d .
C37 C 0.5711(6) 0.5540(4) 0.5299(3) 0.0213(15) Uani 1 1 d .
C38 C 0.5785(6) 0.5439(4) 0.4744(3) 0.0220(15) Uani 1 1 d .
H38A H 0.6308 0.5733 0.4576 0.026 Uiso 1 1 calc R
C39 C 0.5070(6) 0.4896(4) 0.4444(3) 0.0207(15) Uani 1 1 d .
H39A H 0.5112 0.4824 0.4072 0.025 Uiso 1 1 calc R

loop_
_atom_site_aniso_label
_atom_site_aniso_U_11
_atom_site_aniso_U_22
_atom_site_aniso_U_33
_atom_site_aniso_U_23
_atom_site_aniso_U_13
_atom_site_aniso_U_12
Lu1 0.01578(17) 0.02157(19) 0.01471(15) -0.00144(11) 0.00197(11) -0.00130(12)
O1 0.024(3) 0.035(3) 0.016(2) 0.000(2) 0.008(2) 0.006(2)
O1W 0.024(3) 0.031(3) 0.024(3) 0.002(2) 0.005(2) 0.008(2)
O2W 0.020(3) 0.026(3) 0.019(2) 0.0006(19) 0.0038(19) 0.001(2)
O2 0.031(3) 0.047(4) 0.026(3) 0.011(2) 0.010(2) 0.013(3)
O3W 0.037(3) 0.030(3) 0.025(3) 0.005(2) 0.011(2) 0.012(2)
O3 0.047(4) 0.036(3) 0.024(3) 0.004(2) 0.012(2) 0.008(3)
O4 0.029(3) 0.033(3) 0.020(2) -0.002(2) 0.009(2) 0.001(2)
O4W 0.027(3) 0.032(3) 0.017(2) 0.001(2) 0.009(2) -0.009(2)
O5 0.025(3) 0.025(3) 0.017(2) -0.007(2) 0.001(2) -0.007(2)
O5W 0.033(3) 0.037(3) 0.026(3) -0.005(2) 0.011(2) -0.011(3)
O6 0.026(3) 0.031(3) 0.020(2) -0.005(2) 0.005(2) -0.008(2)
O6W 0.051(4) 0.052(4) 0.037(3) 0.000(3) 0.007(3) 0.005(3)
O7 0.024(3) 0.032(3) 0.031(3) -0.002(2) 0.002(2) -0.007(2)
O7W 0.035(4) 0.127(7) 0.048(4) 0.051(4) -0.002(3) -0.010(4)
O8 0.043(4) 0.050(4) 0.026(3) -0.003(3) 0.003(2) -0.024(3)
O8W 0.034(3) 0.043(4) 0.034(3) -0.002(3) 0.014(2) -0.006(3)
O9 0.014(2) 0.026(3) 0.020(2) -0.0014(19) 0.0010(18) -0.006(2)
O9W 0.074(6) 0.101(7) 0.081(6) 0.001(5) 0.027(5) -0.008(5)
O10 0.017(2) 0.026(3) 0.017(2) -0.0017(19) 0.0011(18) -0.007(2)
O10W 0.057(4) 0.045(4) 0.040(3) 0.003(3) 0.011(3) 0.002(3)
O11W 0.098(8) 0.126(9) 0.102(8) -0.003(7) 0.012(6) 0.008(7)
O12W 0.070(5) 0.036(3) 0.029(3) 0.000(2) 0.013(3) 0.004(3)
O13W 0.072(6) 0.152(9) 0.061(5) 0.059(6) 0.024(4) 0.033(6)
O14W 0.090(9) 0.124(11) 0.40(3) -0.094(14) 0.087(13) -0.026(8)
O15W 0.255(18) 0.42(3) 0.062(7) 0.046(11) -0.019(9) -0.28(2)
N1 0.024(3) 0.021(3) 0.022(3) -0.003(2) 0.001(2) -0.002(3)
N2 0.018(3) 0.022(3) 0.019(3) 0.001(2) 0.003(2) 0.002(2)
N3 0.014(3) 0.027(3) 0.021(3) -0.003(2) 0.001(2) -0.003(3)
N4 0.020(3) 0.027(3) 0.022(3) -0.004(2) 0.001(2) 0.002(3)
N5 0.020(3) 0.026(3) 0.023(3) -0.002(2) -0.001(2) 0.002(3)
C1 0.023(4) 0.025(4) 0.029(4) -0.006(3) 0.004(3) 0.002(3)
C2 0.019(4) 0.022(4) 0.024(3) -0.001(3) 0.001(3) 0.000(3)
C3 0.039(5) 0.031(4) 0.025(4) 0.003(3) -0.003(3) 0.006(4)
C4 0.027(4) 0.038(5) 0.020(4) 0.003(3) 0.003(3) 0.004(3)
C5 0.021(4) 0.020(4) 0.024(4) -0.005(3) 0.004(3) -0.006(3)
C6 0.029(4) 0.026(4) 0.024(4) -0.004(3) 0.006(3) -0.008(3)
C7 0.029(4) 0.033(4) 0.029(4) -0.009(3) 0.013(3) -0.005(3)
C8 0.024(4) 0.028(4) 0.033(4) -0.009(3) 0.011(3) -0.003(3)
C9 0.019(4) 0.024(4) 0.022(3) -0.005(3) -0.001(3) -0.007(3)
C10 0.015(3) 0.027(4) 0.024(4) -0.002(3) 0.006(3) 0.001(3)
C11 0.013(4) 0.033(4) 0.033(4) -0.007(3) 0.002(3) 0.009(3)
C12 0.016(4) 0.038(5) 0.026(4) -0.006(3) 0.000(3) 0.007(3)
C13 0.027(4) 0.030(4) 0.020(3) 0.001(3) 0.002(3) 0.002(3)
C14 0.011(3) 0.028(4) 0.024(4) 0.001(3) -0.001(3) 0.003(3)
C15 0.029(4) 0.029(4) 0.025(4) 0.000(3) 0.008(3) -0.002(3)
C16 0.024(4) 0.025(4) 0.031(4) 0.001(3) 0.009(3) -0.003(3)
C17 0.017(4) 0.024(4) 0.026(4) 0.002(3) 0.001(3) 0.002(3)
C18 0.023(4) 0.025(4) 0.023(3) 0.002(3) 0.007(3) 0.002(3)
C19 0.024(4) 0.026(4) 0.025(4) 0.004(3) 0.002(3) 0.002(3)
C20 0.019(4) 0.023(4) 0.019(3) -0.003(3) 0.004(3) -0.003(3)
C21 0.021(4) 0.018(4) 0.020(3) -0.003(3) 0.002(3) -0.004(3)
C22 0.022(4) 0.022(4) 0.020(3) 0.002(3) 0.002(3) -0.001(3)
C23 0.019(4) 0.024(4) 0.025(4) -0.004(3) 0.010(3) -0.001(3)
C24 0.020(4) 0.027(4) 0.020(3) -0.005(3) 0.003(3) -0.006(3)
C25 0.019(4) 0.024(4) 0.022(3) 0.001(3) 0.001(3) -0.004(3)
C26 0.015(3) 0.027(4) 0.020(3) -0.006(3) 0.005(3) 0.000(3)
C27 0.024(4) 0.024(4) 0.021(3) -0.001(3) 0.004(3) -0.005(3)
C28 0.016(3) 0.024(4) 0.019(3) -0.003(3) 0.004(3) 0.002(3)
C29 0.014(3) 0.023(4) 0.021(3) -0.005(3) -0.001(3) 0.001(3)
C30 0.025(4) 0.028(4) 0.026(4) -0.006(3) 0.005(3) -0.006(3)
C31 0.024(4) 0.029(4) 0.023(3) -0.007(3) 0.000(3) -0.003(3)
C32 0.017(4) 0.024(4) 0.029(4) -0.001(3) -0.002(3) -0.001(3)
C33 0.026(4) 0.028(4) 0.025(4) 0.003(3) 0.004(3) 0.000(3)
C34 0.028(4) 0.022(4) 0.020(3) -0.001(3) 0.002(3) -0.005(3)
C35 0.023(4) 0.025(4) 0.026(4) -0.003(3) -0.002(3) 0.003(3)
C36 0.013(3) 0.026(4) 0.020(3) 0.002(3) 0.002(3) 0.003(3)
C37 0.012(3) 0.028(4) 0.022(3) -0.002(3) 0.000(3) 0.005(3)
C38 0.018(4) 0.025(4) 0.023(3) 0.002(3) 0.004(3) 0.000(3)
C39 0.017(3) 0.025(4) 0.020(3) 0.000(3) 0.002(3) -0.003(3)

loop_
_atom_type_symbol
_atom_type_description
_atom_type_scat_dispersion_real
_atom_type_scat_dispersion_imag
_atom_type_scat_source
C C 0.0033 0.0016 'International Tables Vol C Tables 4.2.6.8 and 6.1.1.4'
H H 0.0000 0.0000 'International Tables Vol C Tables 4.2.6.8 and 6.1.1.4'
N N 0.0061 0.0033 'International Tables Vol C Tables 4.2.6.8 and 6.1.1.4'
O O 0.0106 0.0060 'International Tables Vol C Tables 4.2.6.8 and 6.1.1.4'
Lu Lu -0.4720 5.8584 'International Tables Vol C Tables 4.2.6.8 and 6.1.1.4'

loop_
_geom_angle_atom_site_label_1
_geom_angle_atom_site_label_2
_geom_angle_atom_site_label_3
_geom_angle
_geom_angle_site_symmetry_1
_geom_angle_site_symmetry_3
O5 Lu1 O3W 97.76(19) . .
O5 Lu1 O1W 98.87(18) . .
O3W Lu1 O1W 144.36(17) . .
O5 Lu1 O1 85.19(18) . .
O3W Lu1 O1 73.19(18) . .
O1W Lu1 O1 139.46(18) . .
O5 Lu1 O9 158.84(17) . .
O3W Lu1 O9 89.92(19) . .
O1W Lu1 O9 85.74(18) . .
O1 Lu1 O9 78.18(18) . .
O5 Lu1 O4W 72.91(17) . .
O3W Lu1 O4W 77.61(19) . .
O1W Lu1 O4W 77.53(18) . .
O1 Lu1 O4W 140.49(18) . .
O9 Lu1 O4W 128.16(16) . .
O5 Lu1 O2W 78.45(17) . .
O3W Lu1 O2W 142.66(17) . .
O1W Lu1 O2W 71.90(17) . .
O1 Lu1 O2W 69.48(17) . .
O9 Lu1 O2W 83.49(16) . .
O4W Lu1 O2W 133.77(17) . .
O5 Lu1 O10 147.08(16) . .
O3W Lu1 O10 77.34(18) . .
O1W Lu1 O10 71.59(17) . .
O1 Lu1 O10 122.94(17) . .
O9 Lu1 O10 53.90(15) . .
O4W Lu1 O10 74.26(16) . .
O2W Lu1 O10 124.76(16) . .
O5 Lu1 C36 172.85(19) . .
O3W Lu1 C36 84.6(2) . .
O1W Lu1 C36 75.65(19) . .
O1 Lu1 C36 101.96(19) . .
O9 Lu1 C36 27.06(18) . .
O4W Lu1 C36 101.15(18) . .
O2W Lu1 C36 103.79(18) . .
O10 Lu1 C36 26.94(18) . .
C20 O1 Lu1 144.2(4) . .
C28 O5 Lu1 135.2(5) . .
C36 O9 Lu1 96.7(4) . .
C36 O10 Lu1 88.6(4) . .
C2 N1 C3 108.2(6) . .
C2 N1 C1 124.2(6) . .
C3 N1 C1 127.5(6) . .
C2 N2 C4 108.7(6) . .
C2 N2 C5 122.9(6) . .
C4 N2 C5 128.4(6) . .
C9 N3 C5 116.2(6) . .
C10 N4 C11 109.5(6) . .
C10 N4 C9 123.0(6) . .
C11 N4 C9 127.4(6) . .
C10 N5 C12 108.3(6) . .
C10 N5 C13 125.5(6) . .
C12 N5 C13 126.1(6) . .
N1 C1 C17 113.2(6) . 3_666
N1 C1 H1A 108.9 . .
C17 C1 H1A 108.9 3_666 .
N1 C1 H1B 108.9 . .
C17 C1 H1B 108.9 3_666 .
H1A C1 H1B 107.7 . .
N1 C2 N2 108.7(6) . .
N1 C2 H2A 125.7 . .
N2 C2 H2A 125.7 . .
C4 C3 N1 107.0(7) . .
C4 C3 H3A 126.5 . .
N1 C3 H3A 126.5 . .
C3 C4 N2 107.4(7) . .
C3 C4 H4A 126.3 . .
N2 C4 H4A 126.3 . .
N3 C5 C6 124.5(7) . .
N3 C5 N2 113.6(6) . .
C6 C5 N2 121.8(6) . .
C7 C6 C5 116.8(7) . .
C7 C6 H6A 121.6 . .
C5 C6 H6A 121.6 . .
C8 C7 C6 120.6(7) . .
C8 C7 H7A 119.7 . .
C6 C7 H7A 119.7 . .
C7 C8 C9 116.4(7) . .
C7 C8 H8A 121.8 . .
C9 C8 H8A 121.8 . .
N3 C9 C8 125.4(7) . .
N3 C9 N4 113.1(6) . .
C8 C9 N4 121.4(7) . .
N5 C10 N4 108.4(6) . .
N5 C10 H10A 125.8 . .
N4 C10 H10A 125.8 . .
C12 C11 N4 105.7(7) . .
C12 C11 H11A 127.1 . .
N4 C11 H11A 127.1 . .
C11 C12 N5 108.0(6) . .
C11 C12 H12A 126.0 . .
N5 C12 H12A 126.0 . .
N5 C13 C14 113.7(6) . .
N5 C13 H13A 108.8 . .
C14 C13 H13A 108.8 . .
N5 C13 H13B 108.8 . .
C14 C13 H13B 108.8 . .
H13A C13 H13B 107.7 . .
C19 C14 C15 118.3(7) . .
C19 C14 C13 118.9(7) . .
C15 C14 C13 122.8(7) . .
C16 C15 C14 120.7(7) . .
C16 C15 H15A 119.7 . .
C14 C15 H15A 119.7 . .
C15 C16 C17 120.9(7) . .
C15 C16 H16A 119.5 . .
C17 C16 H16A 119.5 . .
C18 C17 C16 118.1(7) . .
C18 C17 C1 122.1(6) . 3_666
C16 C17 C1 119.6(7) . 3_666
C19 C18 C17 120.7(7) . .
C19 C18 H18A 119.6 . .
C17 C18 H18A 119.6 . .
C18 C19 C14 121.2(7) . .
C18 C19 H19A 119.4 . .
C14 C19 H19A 119.4 . .
O1 C20 O2 124.4(6) . .
O1 C20 C21 117.4(6) . .
O2 C20 C21 118.2(6) . .
C22 C21 C26 119.5(6) . .
C22 C21 C20 121.2(6) . .
C26 C21 C20 119.3(6) . .
C21 C22 C23 120.4(7) . .
C21 C22 H22A 119.8 . .
C23 C22 H22A 119.8 . .
C22 C23 C24 120.7(7) . .
C22 C23 H23A 119.6 . .
C24 C23 H23A 119.6 . .
C23 C24 C25 118.9(6) . .
C23 C24 C27 121.2(7) . .
C25 C24 C27 119.9(6) . .
C26 C25 C24 120.3(7) . .
C26 C25 H25A 119.9 . .
C24 C25 H25A 119.9 . .
C25 C26 C21 120.2(7) . .
C25 C26 H26A 119.9 . .
C21 C26 H26A 119.9 . .
O3 C27 O4 124.1(7) . .
O3 C27 C24 117.4(7) . .
O4 C27 C24 118.5(6) . .
O6 C28 O5 124.3(6) . .
O6 C28 C29 118.9(6) . .
O5 C28 C29 116.8(6) . .
C30 C29 C34 119.5(7) . .
C30 C29 C28 120.1(7) . .
C34 C29 C28 120.3(6) . .
C29 C30 C31 120.0(7) . .
C29 C30 H30A 120.0 . .
C31 C30 H30A 120.0 . .
C32 C31 C30 120.1(7) . .
C32 C31 H31A 119.9 . .
C30 C31 H31A 119.9 . .
C31 C32 C33 119.2(7) . .
C31 C32 C35 120.8(6) . .
C33 C32 C35 120.0(7) . .
C34 C33 C32 120.9(7) . .
C34 C33 H33A 119.5 . .
C32 C33 H33A 119.5 . .
C33 C34 C29 120.1(6) . .
C33 C34 H34A 119.9 . .
C29 C34 H34A 119.9 . .
O7 C35 O8 124.8(7) . .
O7 C35 C32 118.6(6) . .
O8 C35 C32 116.6(7) . .
O10 C36 O9 120.3(6) . .
O10 C36 C37 121.1(6) . .
O9 C36 C37 118.6(6) . .
O10 C36 Lu1 64.5(3) . .
O9 C36 Lu1 56.2(3) . .
C37 C36 Lu1 172.4(5) . .
C38 C37 C39 120.8(7) . 3_666
C38 C37 C36 119.6(7) . .
C39 C37 C36 119.5(6) 3_666 .
C37 C38 C39 119.3(7) . .
C37 C38 H38A 120.3 . .
C39 C38 H38A 120.3 . .
C38 C39 C37 119.9(7) . 3_666
C38 C39 H39A 120.1 . .
C37 C39 H39A 120.1 3_666 .

loop_
_geom_bond_atom_site_label_1
_geom_bond_atom_site_label_2
_geom_bond_distance
_geom_bond_site_symmetry_2
Lu1 O5 2.258(5) .
Lu1 O3W 2.275(5) .
Lu1 O1W 2.276(5) .
Lu1 O1 2.281(5) .
Lu1 O9 2.322(5) .
Lu1 O4W 2.339(5) .
Lu1 O2W 2.371(5) .
Lu1 O10 2.504(4) .
Lu1 C36 2.775(7) .
O1 C20 1.257(9) .
O2 C20 1.260(9) .
O3 C27 1.242(9) .
O4 C27 1.266(9) .
O5 C28 1.275(8) .
O6 C28 1.253(9) .
O7 C35 1.241(9) .
O8 C35 1.251(9) .
O9 C36 1.271(8) .
O10 C36 1.258(8) .
N1 C2 1.330(9) .
N1 C3 1.391(10) .
N1 C1 1.471(9) .
N2 C2 1.340(9) .
N2 C4 1.373(9) .
N2 C5 1.426(9) .
N3 C9 1.320(9) .
N3 C5 1.331(9) .
N4 C10 1.334(9) .
N4 C11 1.392(9) .
N4 C9 1.436(9) .
N5 C10 1.330(9) .
N5 C12 1.389(9) .
N5 C13 1.459(9) .
C1 C17 1.512(10) 3_666
C1 H1A 0.9700 .
C1 H1B 0.9700 .
C2 H2A 0.9300 .
C3 C4 1.352(11) .
C3 H3A 0.9300 .
C4 H4A 0.9300 .
C5 C6 1.384(10) .
C6 C7 1.382(11) .
C6 H6A 0.9300 .
C7 C8 1.380(11) .
C7 H7A 0.9300 .
C8 C9 1.381(10) .
C8 H8A 0.9300 .
C10 H10A 0.9300 .
C11 C12 1.354(11) .
C11 H11A 0.9300 .
C12 H12A 0.9300 .
C13 C14 1.517(10) .
C13 H13A 0.9700 .
C13 H13B 0.9700 .
C14 C19 1.385(10) .
C14 C15 1.387(11) .
C15 C16 1.386(10) .
C15 H15A 0.9300 .
C16 C17 1.393(10) .
C16 H16A 0.9300 .
C17 C18 1.388(10) .
C17 C1 1.512(10) 3_666
C18 C19 1.383(10) .
C18 H18A 0.9300 .
C19 H19A 0.9300 .
C20 C21 1.510(9) .
C21 C22 1.380(10) .
C21 C26 1.401(10) .
C22 C23 1.384(10) .
C22 H22A 0.9300 .
C23 C24 1.389(10) .
C23 H23A 0.9300 .
C24 C25 1.404(10) .
C24 C27 1.511(10) .
C25 C26 1.380(10) .
C25 H25A 0.9300 .
C26 H26A 0.9300 .
C28 C29 1.499(10) .
C29 C30 1.391(10) .
C29 C34 1.393(10) .
C30 C31 1.405(10) .
C30 H30A 0.9300 .
C31 C32 1.388(11) .
C31 H31A 0.9300 .
C32 C33 1.390(10) .
C32 C35 1.532(10) .
C33 C34 1.384(10) .
C33 H33A 0.9300 .
C34 H34A 0.9300 .
C36 C37 1.503(10) .
C37 C38 1.387(10) .
C37 C39 1.392(10) 3_666
C38 C39 1.388(10) .
C38 H38A 0.9300 .
C39 C37 1.392(10) 3_666
C39 H39A 0.9300 .

loop_
_geom_torsion_atom_site_label_1
_geom_torsion_atom_site_label_2
_geom_torsion_atom_site_label_3
_geom_torsion_atom_site_label_4
_geom_torsion
_geom_torsion_site_symmetry_1
_geom_torsion_site_symmetry_4
O5 Lu1 O1 C20 110.3(8) . .
O3W Lu1 O1 C20 10.7(8) . .
O1W Lu1 O1 C20 -151.7(7) . .
O9 Lu1 O1 C20 -82.9(8) . .
O4W Lu1 O1 C20 54.7(9) . .
O2W Lu1 O1 C20 -170.3(9) . .
O10 Lu1 O1 C20 -51.4(9) . .
C36 Lu1 O1 C20 -69.8(8) . .
O3W Lu1 O5 C28 110.7(6) . .
O1W Lu1 O5 C28 -100.9(6) . .
O1 Lu1 O5 C28 38.4(6) . .
O9 Lu1 O5 C28 0.3(10) . .
O4W Lu1 O5 C28 -174.9(7) . .
O2W Lu1 O5 C28 -31.6(6) . .
O10 Lu1 O5 C28 -170.6(5) . .
C36 Lu1 O5 C28 -140.6(14) . .
O5 Lu1 O9 C36 -170.1(5) . .
O3W Lu1 O9 C36 78.2(4) . .
O1W Lu1 O9 C36 -66.4(4) . .
O1 Lu1 O9 C36 151.0(4) . .
O4W Lu1 O9 C36 4.1(5) . .
O2W Lu1 O9 C36 -138.6(4) . .
O10 Lu1 O9 C36 3.9(4) . .
O5 Lu1 O10 C36 172.1(4) . .
O3W Lu1 O10 C36 -103.2(4) . .
O1W Lu1 O10 C36 94.5(4) . .
O1 Lu1 O10 C36 -43.1(4) . .
O9 Lu1 O10 C36 -3.9(4) . .
O4W Lu1 O10 C36 176.3(4) . .
O2W Lu1 O10 C36 43.5(4) . .
C2 N1 C1 C17 -68.4(9) . 3_666
C3 N1 C1 C17 112.5(8) . 3_666
C3 N1 C2 N2 -0.8(8) . .
C1 N1 C2 N2 179.9(6) . .
C4 N2 C2 N1 1.3(8) . .
C5 N2 C2 N1 -176.3(6) . .
C2 N1 C3 C4 0.0(9) . .
C1 N1 C3 C4 179.3(7) . .
N1 C3 C4 N2 0.7(9) . .
C2 N2 C4 C3 -1.2(9) . .
C5 N2 C4 C3 176.1(7) . .
C9 N3 C5 C6 0.0(10) . .
C9 N3 C5 N2 178.7(6) . .
C2 N2 C5 N3 7.0(9) . .
C4 N2 C5 N3 -170.0(7) . .
C2 N2 C5 C6 -174.2(7) . .
C4 N2 C5 C6 8.8(11) . .
N3 C5 C6 C7 1.4(11) . .
N2 C5 C6 C7 -177.2(6) . .
C5 C6 C7 C8 -1.3(11) . .
C6 C7 C8 C9 -0.2(11) . .
C5 N3 C9 C8 -1.7(10) . .
C5 N3 C9 N4 177.9(6) . .
C7 C8 C9 N3 1.8(11) . .
C7 C8 C9 N4 -177.7(7) . .
C10 N4 C9 N3 -20.3(10) . .
C11 N4 C9 N3 162.6(7) . .
C10 N4 C9 C8 159.3(7) . .
C11 N4 C9 C8 -17.8(11) . .
C12 N5 C10 N4 0.6(8) . .
C13 N5 C10 N4 -178.7(6) . .
C11 N4 C10 N5 -0.7(8) . .
C9 N4 C10 N5 -178.2(6) . .
C10 N4 C11 C12 0.5(8) . .
C9 N4 C11 C12 177.9(7) . .
N4 C11 C12 N5 -0.2(8) . .
C10 N5 C12 C11 -0.2(9) . .
C13 N5 C12 C11 179.0(7) . .
C10 N5 C13 C14 107.9(8) . .
C12 N5 C13 C14 -71.2(9) . .
N5 C13 C14 C19 169.9(6) . .
N5 C13 C14 C15 -11.0(10) . .
C19 C14 C15 C16 -2.6(11) . .
C13 C14 C15 C16 178.2(7) . .
C14 C15 C16 C17 2.0(12) . .
C15 C16 C17 C18 -0.1(11) . .
C15 C16 C17 C1 -174.9(7) . 3_666
C16 C17 C18 C19 -1.2(11) . .
C1 C17 C18 C19 173.4(7) 3_666 .
C17 C18 C19 C14 0.5(11) . .
C15 C14 C19 C18 1.3(11) . .
C13 C14 C19 C18 -179.5(7) . .
Lu1 O1 C20 O2 -2.6(13) . .
Lu1 O1 C20 C21 178.1(5) . .
O1 C20 C21 C22 176.1(6) . .
O2 C20 C21 C22 -3.3(10) . .
O1 C20 C21 C26 -2.2(10) . .
O2 C20 C21 C26 178.4(7) . .
C26 C21 C22 C23 0.8(10) . .
C20 C21 C22 C23 -177.4(6) . .
C21 C22 C23 C24 -1.9(11) . .
C22 C23 C24 C25 1.9(11) . .
C22 C23 C24 C27 -178.5(7) . .
C23 C24 C25 C26 -0.9(10) . .
C27 C24 C25 C26 179.6(6) . .
C24 C25 C26 C21 -0.2(11) . .
C22 C21 C26 C25 0.2(10) . .
C20 C21 C26 C25 178.5(6) . .
C23 C24 C27 O3 166.2(7) . .
C25 C24 C27 O3 -14.3(10) . .
C23 C24 C27 O4 -14.7(10) . .
C25 C24 C27 O4 164.8(7) . .
Lu1 O5 C28 O6 4.1(11) . .
Lu1 O5 C28 C29 -177.1(4) . .
O6 C28 C29 C30 -12.8(10) . .
O5 C28 C29 C30 168.4(7) . .
O6 C28 C29 C34 165.5(7) . .
O5 C28 C29 C34 -13.3(10) . .
C34 C29 C30 C31 1.1(11) . .
C28 C29 C30 C31 179.4(7) . .
C29 C30 C31 C32 -2.9(11) . .
C30 C31 C32 C33 2.3(11) . .
C30 C31 C32 C35 -178.6(7) . .
C31 C32 C33 C34 0.1(11) . .
C35 C32 C33 C34 -179.0(7) . .
C32 C33 C34 C29 -1.9(11) . .
C30 C29 C34 C33 1.3(11) . .
C28 C29 C34 C33 -177.0(7) . .
C31 C32 C35 O7 169.7(7) . .
C33 C32 C35 O7 -11.3(11) . .
C31 C32 C35 O8 -10.8(11) . .
C33 C32 C35 O8 168.3(7) . .
Lu1 O10 C36 O9 6.6(6) . .
Lu1 O10 C36 C37 -174.2(6) . .
Lu1 O9 C36 O10 -7.2(7) . .
Lu1 O9 C36 C37 173.6(5) . .
O5 Lu1 C36 O10 -37.0(17) . .
O3W Lu1 C36 O10 72.6(4) . .
O1W Lu1 C36 O10 -77.5(4) . .
O1 Lu1 C36 O10 144.1(4) . .
O9 Lu1 C36 O10 173.1(7) . .
O4W Lu1 C36 O10 -3.6(4) . .
O2W Lu1 C36 O10 -144.4(4) . .
O5 Lu1 C36 O9 150.0(14) . .
O3W Lu1 C36 O9 -100.5(4) . .
O1W Lu1 C36 O9 109.4(4) . .
O1 Lu1 C36 O9 -29.0(4) . .
O4W Lu1 C36 O9 -176.7(4) . .
O2W Lu1 C36 O9 42.5(4) . .
O10 Lu1 C36 O9 -173.1(7) . .
O5 Lu1 C36 C37 102(4) . .
O3W Lu1 C36 C37 -148(4) . .
O1W Lu1 C36 C37 61(4) . .
O1 Lu1 C36 C37 -77(4) . .
O9 Lu1 C36 C37 -48(4) . .
O4W Lu1 C36 C37 135(4) . .
O2W Lu1 C36 C37 -5(4) . .
O10 Lu1 C36 C37 139(4) . .
O10 C36 C37 C38 10.4(10) . .
O9 C36 C37 C38 -170.5(6) . .
Lu1 C36 C37 C38 -126(3) . .
O10 C36 C37 C39 -172.3(6) . 3_666
O9 C36 C37 C39 6.9(10) . 3_666
Lu1 C36 C37 C39 52(4) . 3_666
C39 C37 C38 C39 0.0(12) 3_666 .
C36 C37 C38 C39 177.3(6) . .
C37 C38 C39 C37 0.0(11) . 3_666
